data_7220234
loop_
_publ_author_name
'Zhou, Wanli'
'Peng, Jun'
'Zhang, Zheyu'
'Shi, Zhenyu'
'Khan, shifa Ullah'
'Liu, Hong-Sheng'

_publ_section_title
;
 Assembly of hybrids based on polyoxotungstates and Co-tris(imidazolyl)
 complexes with bifunctional electrocatalytic activities
;
_journal_name_full 'RSC Adv.'
_journal_paper_doi 10.1039/C5RA01165E
_journal_year 2015
_chemical_formula_moiety 'C30 H24 Co2 N12 O44 Si W12'
_chemical_formula_sum 'C30 H40 Co2 N12 O48 Si W12'
_chemical_formula_weight 3688.89
_chemical_name_systematic
; 
 ? 
;
_space_group_IT_number 2
_symmetry_cell_setting triclinic
_symmetry_space_group_name_Hall '-P 1'
_symmetry_space_group_name_H-M 'P -1'
_atom_sites_solution_hydrogens geom
_atom_sites_solution_primary direct
_atom_sites_solution_secondary difmap
_audit_creation_method SHELXL-97
_audit_update_record
;
2014-11-23 deposited with the CCDC.
2015-04-13 downloaded from the CCDC.
;
_cell_angle_alpha 70.234(5)
_cell_angle_beta 67.789(5)
_cell_angle_gamma 65.151(5)
_cell_formula_units_Z 1
_cell_length_a 11.706(5)
_cell_length_b 12.743(5)
_cell_length_c 13.415(5)
_cell_measurement_reflns_used 10018
_cell_measurement_temperature 293(2)
_cell_measurement_theta_max 25.00
_cell_measurement_theta_min 3.11
_cell_volume 1642.4(11)
_computing_cell_refinement CrysAlis
_computing_data_collection 'CrysAlis (Oxford Diffraction,2006)'
_computing_data_reduction CrysAlis
_computing_molecular_graphics 'Bruker SHELXTL'
_computing_publication_material 'Bruker SHELXTL'
_computing_structure_refinement 'SHELXL-97 (Sheldrick, 1997)'
_computing_structure_solution 'SHELXS-97 (Sheldrick, 1990)'
_diffrn_ambient_temperature 293(2)
_diffrn_measured_fraction_theta_full 0.995
_diffrn_measured_fraction_theta_max 0.995
_diffrn_measurement_device_type 'Xcalibur, Ruby, Gemini ultra'
_diffrn_measurement_method '\w scan'
_diffrn_radiation_monochromator graphite
_diffrn_radiation_source 'fine-focus sealed tube'
_diffrn_radiation_type MoK\a
_diffrn_radiation_wavelength 0.71069
_diffrn_reflns_av_R_equivalents 0.0474
_diffrn_reflns_av_sigmaI/netI 0.0822
_diffrn_reflns_limit_h_max 13
_diffrn_reflns_limit_h_min -11
_diffrn_reflns_limit_k_max 15
_diffrn_reflns_limit_k_min -15
_diffrn_reflns_limit_l_max 15
_diffrn_reflns_limit_l_min -15
_diffrn_reflns_number 10018
_diffrn_reflns_theta_full 25.00
_diffrn_reflns_theta_max 25.00
_diffrn_reflns_theta_min 3.11
_exptl_absorpt_coefficient_mu 21.536
_exptl_absorpt_correction_T_max 0.005
_exptl_absorpt_correction_T_min 0.000
_exptl_absorpt_correction_type multi-scan
_exptl_absorpt_process_details 'SADABS, Sheldrick, 1996'
_exptl_crystal_colour red
_exptl_crystal_density_diffrn 3.730
_exptl_crystal_density_method 'not measured'
_exptl_crystal_description block
_exptl_crystal_F_000 1644
_exptl_crystal_size_max 0.40
_exptl_crystal_size_mid 0.35
_exptl_crystal_size_min 0.25
_refine_diff_density_max 2.658
_refine_diff_density_min -2.925
_refine_diff_density_rms 0.427
_refine_ls_extinction_method none
_refine_ls_goodness_of_fit_ref 1.069
_refine_ls_hydrogen_treatment constr
_refine_ls_matrix_type full
_refine_ls_number_parameters 538
_refine_ls_number_reflns 5749
_refine_ls_number_restraints 198
_refine_ls_restrained_S_all 1.057
_refine_ls_R_factor_all 0.0975
_refine_ls_R_factor_gt 0.0798
_refine_ls_shift/su_max 0.000
_refine_ls_shift/su_mean 0.000
_refine_ls_structure_factor_coef Fsqd
_refine_ls_weighting_details 'calc w=1/[\s^2^(Fo^2^)+(0.0354P)^2^+200.0000P] where P=(Fo^2^+2Fc^2^)/3'
_refine_ls_weighting_scheme calc
_refine_ls_wR_factor_gt 0.1696
_refine_ls_wR_factor_ref 0.1787
_reflns_number_gt 4735
_reflns_number_total 5749
_reflns_threshold_expression >2sigma(I)
_cod_data_source_file c5ra01165e2.cif
_cod_data_source_block si
_cod_database_code 7220234

loop_
_symmetry_equiv_pos_as_xyz
'x, y, z'
'-x, -y, -z'

loop_
_atom_site_label
_atom_site_type_symbol
_atom_site_fract_x
_atom_site_fract_y
_atom_site_fract_z
_atom_site_U_iso_or_equiv
_atom_site_adp_type
_atom_site_occupancy
_atom_site_symmetry_multiplicity
_atom_site_calc_flag
_atom_site_refinement_flags
W1 W 0.06421(12) 0.20580(9) 0.14646(10) 0.0333(3) Uani 1 1 d .
W2 W 0.20437(10) 0.56947(12) -0.26759(10) 0.0367(3) Uani 1 1 d .
W3 W 0.21030(11) 0.65290(11) -0.04427(10) 0.0321(3) Uani 1 1 d .
W4 W 0.00646(11) 0.58333(10) 0.22181(9) 0.0281(3) Uani 1 1 d .
W5 W 0.27594(10) 0.35733(9) 0.10421(9) 0.0258(3) Uani 1 1 d .
W6 W 0.26886(10) 0.27564(9) -0.11940(11) 0.0333(3) Uani 1 1 d .
Co1 Co 0.1981(3) -0.1217(3) 0.2533(3) 0.0208(7) Uani 1 1 d .
Si1 Si 0.0000 0.5000 0.0000 0.0115(18) Uani 1 2 d SU
O1 O 0.0999(18) 0.0644(15) 0.2153(16) 0.031(5) Uani 1 1 d .
O3 O 0.312(2) 0.727(2) -0.065(2) 0.055(6) Uani 1 1 d U
O7 O -0.049(3) 0.305(3) 0.238(3) 0.012(7) Uani 0.50 1 d PU
O7' O -0.082(3) 0.257(3) 0.274(3) 0.022(8) Uani 0.50 1 d PU
O10 O 0.331(2) 0.302(2) -0.023(2) 0.055(6) Uani 1 1 d U
O5 O 0.406(2) 0.286(2) 0.155(2) 0.066(8) Uani 1 1 d .
O17 O 0.311(2) 0.4960(19) 0.012(2) 0.057(7) Uani 1 1 d .
O2 O 0.2973(17) 0.6042(16) -0.3906(16) 0.030(4) Uani 1 1 d .
O14 O 0.1085(19) 0.6673(16) 0.1042(15) 0.041(6) Uani 1 1 d .
O13' O 0.109(3) 0.502(3) -0.323(3) 0.013(7) Uani 0.50 1 d PU
O13 O 0.079(3) 0.528(3) -0.269(3) 0.023(8) Uani 0.50 1 d PU
O19 O 0.195(2) 0.2426(19) 0.1736(19) 0.050(6) Uani 1 1 d U
O6 O 0.3982(18) 0.1639(19) -0.1683(19) 0.044(5) Uani 1 1 d .
O12 O 0.284(3) 0.637(3) -0.196(3) 0.019(7) Uani 0.50 1 d PU
O12' O 0.249(2) 0.587(2) -0.161(2) 0.002(5) Uani 0.50 1 d PU
O9' O 0.213(4) 0.162(3) 0.016(3) 0.021(8) Uani 0.50 1 d PU
O9 O 0.159(3) 0.204(3) -0.006(3) 0.018(8) Uani 0.50 1 d PU
O15 O 0.069(3) 0.778(3) -0.091(3) 0.084(9) Uani 1 1 d U
O11 O 0.281(3) 0.421(3) -0.194(3) 0.023(8) Uani 0.50 1 d PU
O11' O 0.321(3) 0.394(3) -0.249(3) 0.024(8) Uani 0.50 1 d PU
O22 O -0.067(3) 0.400(2) 0.076(2) 0.009(6) Uani 0.50 1 d PU
O4 O 0.016(2) 0.6190(17) 0.3298(16) 0.036(5) Uani 1 1 d U
O23 O 0.115(3) 0.382(3) 0.026(3) 0.018(7) Uani 0.50 1 d PU
O16 O -0.144(3) 0.703(3) 0.190(3) 0.078(8) Uani 1 1 d U
O21 O -0.083(3) 0.552(3) 0.112(3) 0.015(7) Uani 0.50 1 d PU
O18 O 0.157(2) 0.4439(17) 0.2118(19) 0.052(7) Uani 1 1 d .
O20 O 0.094(3) 0.512(2) 0.052(2) 0.011(6) Uani 0.50 1 d PU
O1W O 0.3565(19) -0.0827(17) 0.1081(18) 0.038(5) Uani 1 1 d .
O2W O 0.119(2) -0.1249(18) 0.1339(17) 0.041(5) Uani 1 1 d .
O3W O 0.129(3) 0.025(3) -0.080(3) 0.091(10) Uani 1 1 d U
O4W O 0.3978(19) -0.0822(15) -0.1166(17) 0.036(5) Uani 1 1 d .
C1 C -0.234(2) -0.250(2) 0.495(2) 0.017(5) Uani 1 1 d U
C2 C -0.333(2) -0.181(2) 0.446(2) 0.018(5) Uani 1 1 d .
H2 H -0.3310 -0.1087 0.3985 0.022 Uiso 1 1 calc R
C3 C -0.435(2) -0.220(2) 0.467(2) 0.018(5) Uani 1 1 d U
C4 C -0.440(2) -0.328(2) 0.5397(19) 0.016(5) Uani 1 1 d U
H4 H -0.5099 -0.3543 0.5563 0.019 Uiso 1 1 calc R
C5 C -0.338(3) -0.392(2) 0.584(2) 0.029(6) Uani 1 1 d .
C6 C -0.232(2) -0.355(2) 0.5596(19) 0.017(5) Uani 1 1 d U
H6 H -0.1613 -0.4037 0.5879 0.020 Uiso 1 1 calc R
C7 C -0.062(2) -0.227(2) 0.549(2) 0.020(5) Uani 1 1 d U
H7 H -0.0812 -0.2628 0.6236 0.024 Uiso 1 1 calc R
C8 C 0.031(3) -0.183(2) 0.4930(19) 0.024(6) Uani 1 1 d .
H8 H 0.0895 -0.1810 0.5236 0.029 Uiso 1 1 calc R
C9 C -0.067(2) -0.155(2) 0.3753(19) 0.018(5) Uani 1 1 d U
H9 H -0.0907 -0.1320 0.3103 0.022 Uiso 1 1 calc R
C10 C -0.585(3) -0.035(2) 0.385(2) 0.030(6) Uani 1 1 d .
H10 H -0.5543 0.0175 0.3933 0.036 Uiso 1 1 calc R
C11 C -0.685(3) -0.002(3) 0.337(2) 0.034(7) Uani 1 1 d U
H11 H -0.7335 0.0744 0.3076 0.041 Uiso 1 1 calc R
C12 C -0.608(2) -0.197(2) 0.389(2) 0.021(5) Uani 1 1 d U
H12 H -0.5953 -0.2762 0.3991 0.026 Uiso 1 1 calc R
C13 C -0.413(3) -0.527(3) 0.763(3) 0.039(7) Uani 1 1 d U
H13 H -0.4779 -0.4691 0.8011 0.047 Uiso 1 1 calc R
C14 C -0.384(2) -0.639(2) 0.804(2) 0.035(7) Uani 1 1 d .
H14 H -0.4241 -0.6751 0.8739 0.042 Uiso 1 1 calc R
C15 C -0.263(3) -0.612(2) 0.643(2) 0.028(6) Uani 1 1 d .
H15 H -0.1996 -0.6269 0.5776 0.033 Uiso 1 1 calc R
N1 N -0.2894(19) -0.6951(18) 0.7280(17) 0.021(5) Uani 1 1 d U
N2 N -0.3391(17) -0.5031(17) 0.6627(16) 0.016(4) Uani 1 1 d U
N3 N -0.5390(19) -0.1540(18) 0.4183(18) 0.024(5) Uani 1 1 d .
N4 N -0.696(2) -0.107(2) 0.3434(19) 0.031(5) Uani 1 1 d .
N5 N 0.0354(18) -0.1410(18) 0.3853(18) 0.024(5) Uani 1 1 d .
N6 N -0.1292(19) -0.2070(18) 0.4720(18) 0.022(5) Uani 1 1 d .

loop_
_atom_site_aniso_label
_atom_site_aniso_U_11
_atom_site_aniso_U_22
_atom_site_aniso_U_33
_atom_site_aniso_U_23
_atom_site_aniso_U_13
_atom_site_aniso_U_12
W1 0.0450(7) 0.0171(6) 0.0273(7) 0.0015(5) -0.0117(5) -0.0042(5)
W2 0.0190(6) 0.0493(8) 0.0209(6) 0.0109(6) -0.0016(5) -0.0100(5)
W3 0.0278(6) 0.0420(7) 0.0358(7) -0.0082(6) -0.0108(5) -0.0186(5)
W4 0.0426(7) 0.0277(6) 0.0261(6) 0.0033(5) -0.0186(5) -0.0221(5)
W5 0.0209(5) 0.0274(6) 0.0314(7) -0.0002(5) -0.0120(5) -0.0108(5)
W6 0.0212(6) 0.0183(6) 0.0450(8) -0.0052(5) 0.0015(5) -0.0031(5)
Co1 0.0241(17) 0.0167(17) 0.0267(19) 0.0073(14) -0.0156(15) -0.0131(14)
Si1 0.015(4) 0.010(4) 0.010(4) 0.005(3) -0.003(3) -0.010(3)
O1 0.047(11) 0.015(9) 0.045(12) 0.014(8) -0.035(10) -0.018(8)
O3 0.044(9) 0.052(9) 0.066(10) -0.003(8) -0.002(7) -0.033(8)
O7 0.008(10) 0.015(10) 0.018(11) -0.001(8) -0.007(8) -0.006(8)
O7' 0.022(11) 0.023(11) 0.018(11) 0.001(8) -0.005(8) -0.009(9)
O10 0.070(10) 0.061(10) 0.051(10) -0.025(8) -0.002(7) -0.039(8)
O5 0.028(11) 0.066(16) 0.058(16) 0.033(13) -0.014(11) -0.007(11)
O17 0.065(15) 0.032(12) 0.051(15) -0.003(11) 0.007(12) -0.021(11)
O2 0.028(10) 0.029(10) 0.034(11) 0.006(9) -0.014(8) -0.015(8)
O14 0.045(12) 0.018(9) 0.019(10) 0.003(8) 0.021(9) -0.005(9)
O13' 0.013(7) 0.013(7) 0.013(7) -0.0027(17) -0.004(2) -0.004(2)
O13 0.022(11) 0.021(11) 0.023(11) 0.002(9) -0.006(8) -0.012(8)
O19 0.063(9) 0.049(9) 0.049(10) -0.014(7) 0.006(7) -0.044(8)
O6 0.022(10) 0.055(14) 0.061(15) -0.032(12) -0.004(10) -0.010(10)
O12 0.017(10) 0.014(10) 0.019(11) -0.003(8) -0.002(8) -0.001(8)
O12' 0.002(5) 0.002(5) 0.002(5) -0.0004(15) -0.0007(18) -0.001(2)
O9' 0.018(11) 0.020(11) 0.021(11) -0.002(8) -0.004(8) -0.006(8)
O9 0.016(11) 0.023(11) 0.017(11) -0.004(8) -0.005(8) -0.008(8)
O15 0.075(11) 0.094(12) 0.082(12) -0.027(9) -0.042(9) -0.003(8)
O11 0.022(11) 0.024(11) 0.024(11) -0.007(9) -0.006(8) -0.006(8)
O11' 0.021(11) 0.026(11) 0.026(12) -0.003(9) -0.004(8) -0.013(8)
O22 0.009(6) 0.009(6) 0.009(6) -0.0020(16) -0.0027(19) -0.003(2)
O4 0.048(8) 0.030(8) 0.024(8) -0.003(6) -0.011(7) -0.007(7)
O23 0.020(10) 0.018(10) 0.023(11) -0.004(8) -0.007(8) -0.011(8)
O16 0.062(10) 0.079(11) 0.096(12) 0.014(8) -0.032(8) -0.042(8)
O21 0.017(10) 0.012(10) 0.013(10) 0.000(8) 0.003(8) -0.011(8)
O18 0.057(14) 0.020(10) 0.051(15) -0.003(10) 0.014(11) -0.018(10)
O20 0.011(9) 0.010(10) 0.008(10) 0.001(8) -0.001(7) -0.004(8)
O1W 0.037(11) 0.029(11) 0.054(14) -0.003(10) -0.015(10) -0.018(9)
O2W 0.066(14) 0.038(12) 0.031(12) 0.010(10) -0.032(11) -0.024(11)
O3W 0.094(13) 0.088(13) 0.099(13) -0.014(9) -0.031(9) -0.038(9)
O4W 0.050(12) 0.015(9) 0.045(13) -0.007(9) -0.009(10) -0.017(9)
C1 0.016(8) 0.013(8) 0.018(9) 0.005(7) -0.006(7) -0.007(7)
C2 0.013(11) 0.014(12) 0.026(14) 0.003(10) -0.005(10) -0.008(10)
C3 0.021(9) 0.014(8) 0.020(9) -0.011(7) -0.004(7) -0.001(7)
C4 0.013(8) 0.021(9) 0.020(9) 0.002(7) -0.008(7) -0.014(7)
C5 0.034(15) 0.011(12) 0.035(16) -0.010(12) -0.014(13) 0.009(11)
C6 0.013(8) 0.017(9) 0.018(9) 0.004(7) -0.009(7) -0.005(7)
C7 0.012(8) 0.024(9) 0.017(9) -0.002(7) -0.002(7) -0.004(7)
C8 0.034(14) 0.028(14) 0.007(12) 0.000(11) -0.003(11) -0.014(12)
C9 0.024(9) 0.020(9) 0.012(9) -0.004(7) -0.005(7) -0.008(7)
C10 0.027(14) 0.028(15) 0.035(17) -0.008(13) -0.009(12) -0.007(12)
C11 0.038(10) 0.027(10) 0.035(10) -0.001(8) -0.013(8) -0.011(8)
C12 0.017(8) 0.026(9) 0.025(9) -0.001(7) -0.009(7) -0.011(7)
C13 0.033(10) 0.038(11) 0.034(11) 0.002(8) -0.003(8) -0.014(8)
C14 0.021(14) 0.032(16) 0.030(16) 0.025(13) -0.008(12) -0.013(12)
C15 0.042(16) 0.010(12) 0.029(15) 0.002(11) -0.015(13) -0.006(11)
N1 0.019(8) 0.024(8) 0.023(8) 0.007(7) -0.008(6) -0.016(7)
N2 0.014(7) 0.019(8) 0.021(8) 0.002(6) -0.012(6) -0.009(6)
N3 0.022(11) 0.023(11) 0.027(12) -0.005(10) -0.016(9) 0.001(9)
N4 0.027(12) 0.040(14) 0.022(12) 0.003(11) -0.009(10) -0.014(11)
N5 0.014(10) 0.029(12) 0.026(12) 0.017(10) -0.016(9) -0.013(9)
N6 0.025(11) 0.021(11) 0.029(13) -0.005(10) -0.019(9) -0.006(9)

loop_
_atom_type_symbol
_atom_type_description
_atom_type_scat_dispersion_real
_atom_type_scat_dispersion_imag
_atom_type_scat_source
C C 0.0033 0.0016 'International Tables Vol C Tables 4.2.6.8 and 6.1.1.4'
H H 0.0000 0.0000 'International Tables Vol C Tables 4.2.6.8 and 6.1.1.4'
N N 0.0061 0.0033 'International Tables Vol C Tables 4.2.6.8 and 6.1.1.4'
O O 0.0106 0.0060 'International Tables Vol C Tables 4.2.6.8 and 6.1.1.4'
Si Si 0.0817 0.0704 'International Tables Vol C Tables 4.2.6.8 and 6.1.1.4'
Co Co 0.3494 0.9721 'International Tables Vol C Tables 4.2.6.8 and 6.1.1.4'
W W -0.8490 6.8722 'International Tables Vol C Tables 4.2.6.8 and 6.1.1.4'

loop_
_geom_angle_atom_site_label_1
_geom_angle_atom_site_label_2
_geom_angle_atom_site_label_3
_geom_angle
_geom_angle_site_symmetry_1
_geom_angle_site_symmetry_3
O1 W1 O7 111.2(13) . .
O1 W1 O15 101.6(12) . 2_565
O7 W1 O15 91.9(13) . 2_565
O1 W1 O9 106.6(13) . .
O7 W1 O9 142.2(15) . .
O15 W1 O9 79.6(14) 2_565 .
O1 W1 O19 97.5(9) . .
O7 W1 O19 82.9(11) . .
O15 W1 O19 160.7(12) 2_565 .
O9 W1 O19 93.2(12) . .
O1 W1 O7' 91.2(13) . .
O7 W1 O7' 23.3(11) . .
O15 W1 O7' 84.4(14) 2_565 .
O9 W1 O7' 158.1(15) . .
O19 W1 O7' 97.2(12) . .
O1 W1 O9' 91.5(13) . .
O7 W1 O9' 153.5(15) . .
O15 W1 O9' 96.8(15) 2_565 .
O9 W1 O9' 21.0(11) . .
O19 W1 O9' 80.7(12) . .
O7' W1 O9' 176.8(15) . .
O1 W1 O22 158.3(9) . .
O7 W1 O22 59.4(12) . .
O15 W1 O22 61.5(12) 2_565 .
O9 W1 O22 84.7(13) . .
O19 W1 O22 100.3(10) . .
O7' W1 O22 74.5(12) . .
O9' W1 O22 103.5(13) . .
O1 W1 O23 155.1(10) . .
O7 W1 O23 84.0(13) . .
O15 W1 O23 97.3(13) 2_565 .
O9 W1 O23 61.1(13) . .
O19 W1 O23 63.8(10) . .
O7' W1 O23 106.8(13) . .
O9' W1 O23 70.1(13) . .
O22 W1 O23 46.6(10) . .
O2 W2 O13 112.7(14) . .
O2 W2 O12' 112.8(11) . .
O13 W2 O12' 134.5(15) . .
O2 W2 O11 112.5(13) . .
O13 W2 O11 91.7(15) . .
O12' W2 O11 72.9(15) . .
O2 W2 O7 110.6(12) . 2_565
O13 W2 O7 73.3(15) . 2_565
O12' W2 O7 89.0(12) . 2_565
O11 W2 O7 136.8(16) . 2_565
O2 W2 O11' 92.6(12) . .
O13 W2 O11' 89.1(15) . .
O12' W2 O11' 90.9(14) . .
O11 W2 O11' 23.0(13) . .
O7 W2 O11' 154.7(14) 2_565 .
O2 W2 O7' 91.4(12) . 2_565
O13 W2 O7' 90.5(15) . 2_565
O12' W2 O7' 86.4(13) . 2_565
O11 W2 O7' 152.9(16) . 2_565
O7 W2 O7' 22.2(11) 2_565 2_565
O11' W2 O7' 175.8(15) . 2_565
O2 W2 O13' 93.5(11) . .
O13 W2 O13' 21.5(12) . .
O12' W2 O13' 152.6(13) . .
O11 W2 O13' 90.4(14) . .
O7 W2 O13' 88.7(13) 2_565 .
O11' W2 O13' 79.9(13) . .
O7' W2 O13' 101.1(13) 2_565 .
O2 W2 O12 92.5(11) . .
O13 W2 O12 152.4(15) . .
O12' W2 O12 22.2(10) . .
O11 W2 O12 88.6(14) . .
O7 W2 O12 87.7(12) 2_565 .
O11' W2 O12 101.3(13) . .
O7' W2 O12 77.2(13) 2_565 .
O13' W2 O12 173.8(13) . .
O2 W2 O21 156.7(10) . 2_565
O13 W2 O21 53.4(14) . 2_565
O12' W2 O21 84.0(12) . 2_565
O11 W2 O21 55.3(13) . 2_565
O7 W2 O21 84.6(13) 2_565 2_565
O11' W2 O21 70.3(12) . 2_565
O7' W2 O21 106.2(12) 2_565 2_565
O13' W2 O21 68.6(11) . 2_565
O12 W2 O21 106.0(12) . 2_565
O2 W2 O22 154.6(9) . 2_565
O13 W2 O22 85.5(14) . 2_565
O12' W2 O22 50.9(10) . 2_565
O11 W2 O22 83.1(14) . 2_565
O7 W2 O22 56.0(12) 2_565 2_565
O11' W2 O22 105.7(13) . 2_565
O7' W2 O22 70.1(12) 2_565 2_565
O13' W2 O22 106.7(11) . 2_565
O12 W2 O22 67.1(11) . 2_565
O21 W2 O22 48.6(9) 2_565 2_565
O3 W3 O12' 113.0(12) . .
O3 W3 O15 100.7(13) . .
O12' W3 O15 90.4(12) . .
O3 W3 O17 100.3(11) . .
O12' W3 O17 81.5(11) . .
O15 W3 O17 159.0(13) . .
O3 W3 O14 99.5(11) . .
O12' W3 O14 147.3(11) . .
O15 W3 O14 87.4(11) . .
O17 W3 O14 89.0(9) . .
O3 W3 O12 90.0(14) . .
O12' W3 O12 24.7(10) . .
O15 W3 O12 86.0(13) . .
O17 W3 O12 94.1(12) . .
O14 W3 O12 169.3(12) . .
O3 W3 O22 159.2(11) . 2_565
O12' W3 O22 56.1(11) . 2_565
O15 W3 O22 64.0(12) . 2_565
O17 W3 O22 95.7(11) . 2_565
O14 W3 O22 94.1(10) . 2_565
O12 W3 O22 75.4(13) . 2_565
O3 W3 O20 156.8(11) . .
O12' W3 O20 82.3(11) . .
O15 W3 O20 96.3(12) . .
O17 W3 O20 63.5(10) . .
O14 W3 O20 65.6(9) . .
O12 W3 O20 106.9(13) . .
O22 W3 O20 44.0(10) 2_565 .
O4 W4 O16 102.4(12) . .
O4 W4 O13 112.1(14) . 2_565
O16 W4 O13 90.2(13) . 2_565
O4 W4 O14 99.2(10) . .
O16 W4 O14 88.8(10) . .
O13 W4 O14 148.1(14) 2_565 .
O4 W4 O18 98.6(10) . .
O16 W4 O18 159.1(13) . .
O13 W4 O18 81.4(12) 2_565 .
O14 W4 O18 88.4(8) . .
O4 W4 O13' 90.1(12) . 2_565
O16 W4 O13' 86.1(12) . 2_565
O13 W4 O13' 23.8(12) 2_565 2_565
O14 W4 O13' 170.2(12) . 2_565
O18 W4 O13' 93.4(11) . 2_565
O4 W4 O21 159.7(10) . .
O16 W4 O21 63.4(12) . .
O13 W4 O21 56.6(14) 2_565 .
O14 W4 O21 95.0(10) . .
O18 W4 O21 96.2(11) . .
O13' W4 O21 75.2(12) 2_565 .
O4 W4 O20 155.0(9) . .
O16 W4 O20 97.5(12) . .
O13 W4 O20 82.6(14) 2_565 .
O14 W4 O20 66.0(9) . .
O18 W4 O20 62.6(10) . .
O13' W4 O20 106.4(12) 2_565 .
O21 W4 O20 45.2(10) . .
O5 W5 O10 102.8(13) . .
O5 W5 O19 97.1(11) . .
O10 W5 O19 87.2(10) . .
O5 W5 O18 101.5(13) . .
O10 W5 O18 155.7(12) . .
O19 W5 O18 88.4(9) . .
O5 W5 O17 102.2(12) . .
O10 W5 O17 86.5(10) . .
O19 W5 O17 160.6(12) . .
O18 W5 O17 89.8(9) . .
O5 W5 O23 157.4(13) . .
O10 W5 O23 62.4(11) . .
O19 W5 O23 66.7(11) . .
O18 W5 O23 94.0(11) . .
O17 W5 O23 94.1(11) . .
O5 W5 O20 159.9(13) . .
O10 W5 O20 92.3(11) . .
O19 W5 O20 96.7(10) . .
O18 W5 O20 64.4(11) . .
O17 W5 O20 65.2(10) . .
O23 W5 O20 42.6(10) . .
O6 W6 O11 113.3(14) . .
O6 W6 O9 104.9(14) . .
O11 W6 O9 141.8(16) . .
O6 W6 O10 100.7(10) . .
O11 W6 O10 81.2(14) . .
O9 W6 O10 93.0(13) . .
O6 W6 O16 102.9(12) . 2_565
O11 W6 O16 91.2(14) . 2_565
O9 W6 O16 79.1(14) . 2_565
O10 W6 O16 156.4(12) . 2_565
O6 W6 O11' 92.5(14) . .
O11 W6 O11' 24.2(12) . .
O9 W6 O11' 158.0(16) . .
O10 W6 O11' 97.0(13) . .
O16 W6 O11' 84.0(13) 2_565 .
O6 W6 O9' 90.1(13) . .
O11 W6 O9' 152.7(16) . .
O9 W6 O9' 21.2(11) . .
O10 W6 O9' 80.8(13) . .
O16 W6 O9' 97.2(14) 2_565 .
O11' W6 O9' 176.9(15) . .
O6 W6 O21 160.6(11) . 2_565
O11 W6 O21 58.5(13) . 2_565
O9 W6 O21 84.8(14) . 2_565
O10 W6 O21 95.4(11) . 2_565
O16 W6 O21 61.9(12) 2_565 2_565
O11' W6 O21 74.8(13) . 2_565
O9' W6 O21 103.2(13) . 2_565
O6 W6 O23 153.5(11) . .
O11 W6 O23 83.2(14) . .
O9 W6 O23 61.8(13) . .
O10 W6 O23 59.9(10) . .
O16 W6 O23 97.1(12) 2_565 .
O11' W6 O23 107.0(14) . .
O9' W6 O23 70.0(13) . .
O21 W6 O23 45.9(11) 2_565 .
N1 Co1 N5 91.9(8) 2_546 .
N1 Co1 N4 93.5(8) 2_546 1_655
N5 Co1 N4 97.3(8) . 1_655
N1 Co1 O1 172.3(8) 2_546 .
N5 Co1 O1 90.2(8) . .
N4 Co1 O1 93.6(8) 1_655 .
N1 Co1 O2W 88.5(8) 2_546 .
N5 Co1 O2W 93.8(8) . .
N4 Co1 O2W 168.6(8) 1_655 .
O1 Co1 O2W 84.0(7) . .
N1 Co1 O1W 93.7(7) 2_546 .
N5 Co1 O1W 174.0(8) . .
N4 Co1 O1W 84.5(8) 1_655 .
O1 Co1 O1W 84.0(7) . .
O2W Co1 O1W 84.2(8) . .
O23 Si1 O23 180(3) . 2_565
O23 Si1 O20 65.3(15) . .
O23 Si1 O20 114.7(15) 2_565 .
O23 Si1 O20 114.7(15) . 2_565
O23 Si1 O20 65.3(15) 2_565 2_565
O20 Si1 O20 180.000(2) . 2_565
O23 Si1 O22 73.2(15) . .
O23 Si1 O22 106.8(15) 2_565 .
O20 Si1 O22 113.2(14) . .
O20 Si1 O22 66.8(14) 2_565 .
O23 Si1 O22 106.8(15) . 2_565
O23 Si1 O22 73.2(15) 2_565 2_565
O20 Si1 O22 66.8(14) . 2_565
O20 Si1 O22 113.2(14) 2_565 2_565
O22 Si1 O22 180.0(14) . 2_565
O23 Si1 O21 108.9(16) . .
O23 Si1 O21 71.1(16) 2_565 .
O20 Si1 O21 68.9(15) . .
O20 Si1 O21 111.1(15) 2_565 .
O22 Si1 O21 78.9(14) . .
O22 Si1 O21 101.1(14) 2_565 .
O23 Si1 O21 71.1(16) . 2_565
O23 Si1 O21 108.9(16) 2_565 2_565
O20 Si1 O21 111.1(15) . 2_565
O20 Si1 O21 68.9(15) 2_565 2_565
O22 Si1 O21 101.1(14) . 2_565
O22 Si1 O21 78.9(14) 2_565 2_565
O21 Si1 O21 180.000(3) . 2_565
W1 O1 Co1 160.6(13) . .
O7' O7 W1 90(4) . .
O7' O7 W2 94(4) . 2_565
W1 O7 W2 148.2(18) . 2_565
O7 O7' W1 67(3) . .
O7 O7' W2 64(3) . 2_565
W1 O7' W2 122.0(19) . 2_565
W5 O10 W6 142.3(14) . .
W5 O17 W3 136.0(13) . .
W4 O14 W3 135.3(12) . .
O13 O13' W4 74(3) . 2_565
O13 O13' W2 55(3) . .
W4 O13' W2 121.8(17) 2_565 .
O13' O13 W2 103(4) . .
O13' O13 W4 82(4) . 2_565
W2 O13 W4 149(2) . 2_565
W5 O19 W1 134.4(14) . .
O12' O12 W3 71(3) . .
O12' O12 W2 58(3) . .
W3 O12 W2 122.1(17) . .
O12 O12' W2 100(3) . .
O12 O12' W3 84(3) . .
W2 O12' W3 151.5(15) . .
O9 O9' W6 68(4) . .
O9 O9' W1 75(4) . .
W6 O9' W1 125.4(19) . .
O9' O9 W6 91(4) . .
O9' O9 W1 84(4) . .
W6 O9 W1 139.2(19) . .
W1 O15 W3 136.3(18) 2_565 .
O11' O11 W6 88(4) . .
O11' O11 W2 94(4) . .
W6 O11 W2 147(2) . .
O11 O11' W6 67(4) . .
O11 O11' W2 63(4) . .
W6 O11' W2 121.1(19) . .
Si1 O22 O20 55.9(13) . 2_565
Si1 O22 W3 128.6(16) . 2_565
O20 O22 W3 72.8(13) 2_565 2_565
Si1 O22 W1 120.4(14) . .
O20 O22 W1 138.1(17) 2_565 .
W3 O22 W1 97.3(10) 2_565 .
Si1 O22 W2 115.7(14) . 2_565
O20 O22 W2 129.0(16) 2_565 2_565
W3 O22 W2 94.8(10) 2_565 2_565
W1 O22 W2 91.7(10) . 2_565
Si1 O23 O20 57.6(14) . .
Si1 O23 W5 126.6(17) . .
O20 O23 W5 69.0(14) . .
Si1 O23 W1 119.7(16) . .
O20 O23 W1 132(2) . .
W5 O23 W1 94.9(12) . .
Si1 O23 W6 120.2(17) . .
O20 O23 W6 132.2(19) . .
W5 O23 W6 94.9(11) . .
W1 O23 W6 92.6(10) . .
W4 O16 W6 136.5(18) . 2_565
Si1 O21 W4 125.3(16) . .
Si1 O21 W6 122.8(17) . 2_565
W4 O21 W6 97.6(11) . 2_565
Si1 O21 W2 116.7(14) . 2_565
W4 O21 W2 94.0(11) . 2_565
W6 O21 W2 92.6(10) 2_565 2_565
W5 O18 W4 137.7(14) . .
Si1 O20 O23 57.2(14) . .
Si1 O20 O22 57.3(13) . 2_565
O23 O20 O22 95(2) . 2_565
Si1 O20 W5 125.5(15) . .
O23 O20 W5 68.3(14) . .
O22 O20 W5 133.5(17) 2_565 .
Si1 O20 W4 120.7(14) . .
O23 O20 W4 132.1(18) . .
O22 O20 W4 124.8(17) 2_565 .
W5 O20 W4 94.7(10) . .
Si1 O20 W3 120.5(15) . .
O23 O20 W3 131.3(18) . .
O22 O20 W3 63.2(12) 2_565 .
W5 O20 W3 94.6(10) . .
W4 O20 W3 93.0(10) . .
C6 C1 C2 121(2) . .
C6 C1 N6 121(2) . .
C2 C1 N6 118(2) . .
C1 C2 C3 119(2) . .
C2 C3 C4 121(2) . .
C2 C3 N3 122(2) . .
C4 C3 N3 117(2) . .
C5 C4 C3 116(2) . .
C4 C5 C6 123(2) . .
C4 C5 N2 119(2) . .
C6 C5 N2 118(2) . .
C1 C6 C5 119(2) . .
C8 C7 N6 105(2) . .
C7 C8 N5 113(2) . .
N6 C9 N5 110(2) . .
N3 C10 C11 110(2) . .
N4 C11 C10 104(2) . .
N4 C12 N3 110(2) . .
C14 C13 N2 112(3) . .
C13 C14 N1 108(2) . .
N1 C15 N2 112(2) . .
C15 N1 C14 106(2) . .
C15 N1 Co1 128.4(18) . 2_546
C14 N1 Co1 125.9(17) . 2_546
C13 N2 C15 102(2) . .
C13 N2 C5 132(2) . .
C15 N2 C5 126(2) . .
C10 N3 C12 106(2) . .
C10 N3 C3 127(2) . .
C12 N3 C3 127(2) . .
C12 N4 C11 110(2) . .
C12 N4 Co1 125.3(19) . 1_455
C11 N4 Co1 122.8(19) . 1_455
C9 N5 C8 105(2) . .
C9 N5 Co1 123.6(17) . .
C8 N5 Co1 127.1(16) . .
C9 N6 C7 107(2) . .
C9 N6 C1 128(2) . .
C7 N6 C1 125(2) . .

loop_
_geom_bond_atom_site_label_1
_geom_bond_atom_site_label_2
_geom_bond_distance
_geom_bond_site_symmetry_2
W1 O1 1.676(16) .
W1 O7 1.81(3) .
W1 O15 1.88(3) 2_565
W1 O9 1.93(3) .
W1 O19 1.95(2) .
W1 O7' 1.97(3) .
W1 O9' 1.99(3) .
W1 O22 2.39(3) .
W1 O23 2.43(3) .
W2 O2 1.630(18) .
W2 O13 1.77(3) .
W2 O12' 1.81(3) .
W2 O11 1.83(3) .
W2 O7 1.86(3) 2_565
W2 O11' 2.05(4) .
W2 O7' 2.06(3) 2_565
W2 O13' 2.09(3) .
W2 O12 2.11(3) .
W2 O21 2.49(3) 2_565
W2 O22 2.53(3) 2_565
W3 O3 1.70(2) .
W3 O12' 1.84(3) .
W3 O15 1.89(3) .
W3 O17 1.90(2) .
W3 O14 1.921(17) .
W3 O12 1.93(3) .
W3 O22 2.27(3) 2_565
W3 O20 2.43(3) .
W4 O4 1.71(2) .
W4 O16 1.86(3) .
W4 O13 1.88(3) 2_565
W4 O14 1.889(17) .
W4 O18 1.90(2) .
W4 O13' 1.93(3) 2_565
W4 O21 2.31(3) .
W4 O20 2.43(3) .
W5 O5 1.68(2) .
W5 O10 1.85(2) .
W5 O19 1.868(19) .
W5 O18 1.87(2) .
W5 O17 1.89(2) .
W5 O23 2.35(3) .
W5 O20 2.36(3) .
W6 O6 1.679(19) .
W6 O11 1.82(4) .
W6 O9 1.84(3) .
W6 O10 1.88(2) .
W6 O16 1.91(3) 2_565
W6 O11' 1.97(4) .
W6 O9' 1.98(4) .
W6 O21 2.35(3) 2_565
W6 O23 2.44(3) .
Co1 N1 2.09(2) 2_546
Co1 N5 2.09(2) .
Co1 N4 2.12(2) 1_655
Co1 O1 2.131(17) .
Co1 O2W 2.15(2) .
Co1 O1W 2.21(2) .
Si1 O23 1.58(3) .
Si1 O23 1.58(3) 2_565
Si1 O20 1.59(3) .
Si1 O20 1.59(3) 2_565
Si1 O22 1.62(3) .
Si1 O22 1.62(3) 2_565
Si1 O21 1.63(3) .
Si1 O21 1.63(3) 2_565
O7 O7' 0.78(4) .
O7 W2 1.86(3) 2_565
O7' W2 2.06(3) 2_565
O13' O13 0.79(4) .
O13' W4 1.93(3) 2_565
O13 W4 1.88(3) 2_565
O12 O12' 0.81(3) .
O9' O9 0.72(4) .
O15 W1 1.88(3) 2_565
O11 O11' 0.81(4) .
O22 O20 1.77(4) 2_565
O22 W3 2.27(3) 2_565
O22 W2 2.53(3) 2_565
O23 O20 1.71(4) .
O16 W6 1.91(3) 2_565
O21 W6 2.35(3) 2_565
O21 W2 2.49(3) 2_565
O20 O22 1.77(4) 2_565
C1 C6 1.32(3) .
C1 C2 1.37(3) .
C1 N6 1.44(3) .
C2 C3 1.38(3) .
C3 C4 1.40(3) .
C3 N3 1.41(3) .
C4 C5 1.36(3) .
C5 C6 1.39(4) .
C5 N2 1.45(3) .
C7 C8 1.30(3) .
C7 N6 1.42(3) .
C8 N5 1.35(3) .
C9 N6 1.33(3) .
C9 N5 1.34(3) .
C10 N3 1.35(3) .
C10 C11 1.39(4) .
C11 N4 1.38(4) .
C12 N4 1.32(3) .
C12 N3 1.36(3) .
C13 C14 1.30(4) .
C13 N2 1.31(3) .
C14 N1 1.32(4) .
C15 N1 1.30(3) .
C15 N2 1.35(3) .
N1 Co1 2.09(2) 2_546
N4 Co1 2.12(2) 1_455
